data_7042997
loop_
_publ_author_name
'Llabres, Pedro'
'Pitarch-Jarque, Javier'
'Ballesteros-Garrido, Rafael'
'Abarca, Bel\'en'
'Ballesteros, Rafael'
'Garc\'ia-Espa\~na, Enrique'

_publ_section_title
;
 Bicyclo[2.2.2]octane-1,4-dicarboxylic acid: Towards Transparent
 Metal-Organic Frameworks.
;
_journal_name_full 'Dalton Trans.'
_journal_paper_doi 10.1039/C7DT00855D
_journal_year 2017
_chemical_formula_moiety '0.5(C80 H96 O32 Zn8), 2(C3 H7 N O)'
_chemical_formula_sum 'C46 H62 N2 O18 Zn4'
_chemical_formula_weight 1192.45
_space_group_crystal_system monoclinic
_space_group_IT_number 13
_space_group_name_Hall '-P 2yac'
_space_group_name_H-M_alt 'P 1 2/n 1'
_symmetry_space_group_name_Hall '-P 2yac'
_symmetry_space_group_name_H-M 'P 1 2/n 1'
_atom_sites_solution_hydrogens mixed
_audit_creation_date 2017-05-06
_audit_creation_method
;
Olex2 1.2
(compiled 2016.02.19 svn.r3266 for OlexSys, GUI svn.r5155)
;
_audit_update_record
;
2017-05-07 deposited with the CCDC.
2017-05-10 downloaded from the CCDC.
;
_cell_angle_alpha 90
_cell_angle_beta 90.564(6)
_cell_angle_gamma 90
_cell_formula_units_Z 2
_cell_length_a 6.1341(4)
_cell_length_b 19.5931(11)
_cell_length_c 19.6981(13)
_cell_measurement_reflns_used 2735
_cell_measurement_temperature 120.00(10)
_cell_measurement_theta_max 29.6730
_cell_measurement_theta_min 3.2610
_cell_volume 2367.3(3)
_computing_cell_refinement
;
CrysAlisPro, Agilent Technologies,
Version 1.171.37.33 (release 27-03-2014 CrysAlis171 .NET)
(compiled Mar 27 2014,17:12:48)
;
_computing_data_collection
;
CrysAlisPro, Agilent Technologies,
Version 1.171.37.33 (release 27-03-2014 CrysAlis171 .NET)
(compiled Mar 27 2014,17:12:48)
;
_computing_data_reduction
;
CrysAlisPro, Agilent Technologies,
Version 1.171.37.33 (release 27-03-2014 CrysAlis171 .NET)
(compiled Mar 27 2014,17:12:48)
;
_computing_molecular_graphics 'Olex2 (Dolomanov et al., 2009)'
_computing_publication_material 'Olex2 (Dolomanov et al., 2009)'
_computing_structure_refinement 'ShelXL (Sheldrick, 2015)'
_computing_structure_solution 'ShelXT (Sheldrick, 2015)'
_diffrn_ambient_environment N~2~
_diffrn_ambient_temperature 120.00(10)
_diffrn_detector 'CCD plate'
_diffrn_detector_area_resol_mean 16.0267
_diffrn_detector_type Sapphire3
_diffrn_measured_fraction_theta_full 0.996
_diffrn_measured_fraction_theta_max 0.996
_diffrn_measurement_details
;
#__ type_ start__ end____ width___ exp.time_
  1 omega  -25.00   93.00   1.0000   10.0000
omega____ theta____ kappa____ phi______ frames
    -       20.8840    0.0000   30.0000 118

#__ type_ start__ end____ width___ exp.time_
  2 omega  -67.00  -21.00   1.0000   10.0000
omega____ theta____ kappa____ phi______ frames
    -      -19.6340  120.0000   43.0000 46

#__ type_ start__ end____ width___ exp.time_
  3 omega  -87.00  -61.00   1.0000   10.0000
omega____ theta____ kappa____ phi______ frames
    -      -19.6340 -178.0000 -120.0000 26

#__ type_ start__ end____ width___ exp.time_
  4 omega  -95.00  -66.00   1.0000   10.0000
omega____ theta____ kappa____ phi______ frames
    -      -19.6340 -178.0000   30.0000 29
;
_diffrn_measurement_device 'four-circle diffractometer'
_diffrn_measurement_device_type 'SuperNova, Single source at offset, Sapphire3'
_diffrn_measurement_method '\w scans'
_diffrn_orient_matrix_UB_11 -0.0139703000
_diffrn_orient_matrix_UB_12 0.0016079000
_diffrn_orient_matrix_UB_13 -0.0357774000
_diffrn_orient_matrix_UB_21 -0.0251792000
_diffrn_orient_matrix_UB_22 -0.0353233000
_diffrn_orient_matrix_UB_23 -0.0007286000
_diffrn_orient_matrix_UB_31 -0.1119376000
_diffrn_orient_matrix_UB_32 0.0076975000
_diffrn_orient_matrix_UB_33 0.0042901000
_diffrn_radiation_monochromator mirror
_diffrn_radiation_probe x-ray
_diffrn_radiation_type MoK\a
_diffrn_radiation_wavelength 0.71073
_diffrn_reflns_av_R_equivalents 0.0700
_diffrn_reflns_av_unetI/netI 0.0746
_diffrn_reflns_Laue_measured_fraction_full 0.996
_diffrn_reflns_Laue_measured_fraction_max 0.996
_diffrn_reflns_limit_h_max 5
_diffrn_reflns_limit_h_min -7
_diffrn_reflns_limit_k_max 20
_diffrn_reflns_limit_k_min -23
_diffrn_reflns_limit_l_max 23
_diffrn_reflns_limit_l_min -20
_diffrn_reflns_number 8680
_diffrn_reflns_point_group_measured_fraction_full 0.996
_diffrn_reflns_point_group_measured_fraction_max 0.996
_diffrn_reflns_theta_full 24.999
_diffrn_reflns_theta_max 24.999
_diffrn_reflns_theta_min 3.103
_diffrn_source 'SuperNova (Mo) X-ray Source'
_exptl_absorpt_coefficient_mu 2.081
_exptl_absorpt_correction_T_max 1.00000
_exptl_absorpt_correction_T_min 0.65606
_exptl_absorpt_correction_type multi-scan
_exptl_absorpt_process_details
;
CrysAlisPro, Agilent Technologies,
Version 1.171.37.33 (release 27-03-2014 CrysAlis171 .NET)
(compiled Mar 27 2014,17:12:48)
Empirical absorption correction using spherical harmonics,
 implemented in SCALE3 ABSPACK scaling algorithm.
;
_exptl_crystal_colour colourless
_exptl_crystal_colour_primary colourless
_exptl_crystal_density_diffrn 1.673
_exptl_crystal_description block
_exptl_crystal_F_000 1232
_exptl_crystal_size_max 0.38
_exptl_crystal_size_mid 0.14
_exptl_crystal_size_min 0.14
_refine_diff_density_max 0.898
_refine_diff_density_min -0.897
_refine_diff_density_rms 0.146
_refine_ls_extinction_method none
_refine_ls_goodness_of_fit_ref 1.069
_refine_ls_hydrogen_treatment constr
_refine_ls_matrix_type full
_refine_ls_number_parameters 416
_refine_ls_number_reflns 4127
_refine_ls_number_restraints 313
_refine_ls_restrained_S_all 1.040
_refine_ls_R_factor_all 0.0945
_refine_ls_R_factor_gt 0.0753
_refine_ls_shift/su_max 0.000
_refine_ls_shift/su_mean 0.000
_refine_ls_structure_factor_coef Fsqd
_refine_ls_weighting_details 'w=1/[\s^2^(Fo^2^)+(0.1051P)^2^+6.7870P] where P=(Fo^2^+2Fc^2^)/3'
_refine_ls_weighting_scheme calc
_refine_ls_wR_factor_gt 0.1989
_refine_ls_wR_factor_ref 0.2227
_reflns_Friedel_coverage 0.000
_reflns_number_gt 3006
_reflns_number_total 4127
_reflns_threshold_expression 'I > 2\s(I)'
_cod_data_source_file c7dt00855d2.cif
_cod_data_source_block tmof
_cod_database_code 7042997
_shelx_space_group_comment
;
The symmetry employed for this shelxl refinement is uniquely defined
by the following loop, which should always be used as a source of
symmetry information in preference to the above space-group names.
They are only intended as comments.
;
_olex2_refinement_description
;
1. Twinned data refinement
 Scales: 0.866(3) 0.134(3)
2. Fixed Uiso
 At 1.2 times of:
  All C(H) groups, All C(H,H) groups
 At 1.5 times of:
  All C(H,H,H) groups
3. Restrained distances
 N2S-C21S_$1 \\sim N2S-C21S
 with sigma of 0.02
 N2S-C23S \\sim N2S-C21S
 with sigma of 0.02
 N1S-C13S \\sim N1S-C12S
 with sigma of 0.02
4. Rigid body (RIGU) restrains
 All non-hydrogen atoms
 with sigma for 1-2 distances of 0.004 and sigma for 1-3 distances of 0.004
5. Others
 Fixed Sof: C14(0.5) H14a(0.5) H14b(0.5) C15(0.5) H15a(0.5) H15b(0.5) C26(0.5)
 H26a(0.5) H26b(0.5) C17(0.5) H17a(0.5) H17b(0.5) C21(0.5) H21a(0.5) H21b(0.5)
 C16(0.5) H16a(0.5) H16b(0.5) C23(0.5) H23a(0.5) H23b(0.5) C25(0.5) H25a(0.5)
 H25b(0.5) C24(0.5) H24a(0.5) H24b(0.5) C18(0.5) H18a(0.5) H18b(0.5) C13(0.5)
 H13a(0.5) H13b(0.5) N2S(0.5) C21S(0.5) H21c(0.5) H21d(0.5) H21e(0.5) C22S(0.5)
 H22S(0.5) O2S(0.5) C11S(0.5) H11S(0.5) O1S(0.5) C12S(0.5) H12a(0.5) H12b(0.5)
 H12c(0.5) C22(0.5) H22a(0.5) H22b(0.5) C13S(0.5) H13c(0.5) H13d(0.5) H13e(0.5)
 C23S(0.5) H23c(0.5) H23d(0.5) H23e(0.5) N1S(0.5)
6.a Riding coordinates:
 C4(H4a,H4b), C7(H7a,H7b), C5(H5a,H5b), C8(H8a,H8b), C14(H14a,H14b), C15(H15a,
 H15b), C6(H6a,H6b), C26(H26a,H26b), C17(H17a,H17b), C21(H21a,H21b), C16(H16a,
 H16b), C3(H3a,H3b), C23(H23a,H23b), C25(H25a,H25b), C24(H24a,H24b), C18(H18a,
 H18b), C13(H13a,H13b), C22(H22a,H22b)
6.b Me refined with riding coordinates:
 C21S(H21c,H21d,H21e), C12S(H12a,H12b,H12c), C13S(H13c,H13d,H13e), C23S(H23c,
 H23d,H23e)
6.c Aromatic/amide H refined with riding coordinates:
 C22S(H22S), C11S(H11S)
;
_shelx_shelxl_version_number 2014/7
_olex2_submission_special_instructions 'No special instructions were received'

loop_
_space_group_symop_operation_xyz
'x, y, z'
'-x+1/2, y, -z+1/2'
'-x, -y, -z'
'x-1/2, -y, z-1/2'

loop_
_atom_site_label
_atom_site_type_symbol
_atom_site_fract_x
_atom_site_fract_y
_atom_site_fract_z
_atom_site_U_iso_or_equiv
_atom_site_adp_type
_atom_site_occupancy
_atom_site_site_symmetry_order
_atom_site_calc_flag
_atom_site_refinement_flags_posn
_atom_site_refinement_flags_adp
_atom_site_refinement_flags_occupancy
_atom_site_disorder_assembly
_atom_site_disorder_group
Zn1 Zn 0.25015(12) 0.47222(4) 0.52523(3) 0.0116(3) Uani 1 1 d . U . . .
Zn2 Zn 0.24719(15) 1.02541(4) 0.47413(4) 0.0214(3) Uani 1 1 d . U . . .
O6 O 0.7112(7) 0.5358(2) 0.5722(2) 0.0163(10) Uani 1 1 d . U . . .
O1 O 0.2091(7) 0.5691(2) 0.5422(3) 0.0219(11) Uani 1 1 d . U . A 1
O7 O -0.2159(8) 0.9518(3) 0.4303(3) 0.0253(11) Uani 1 1 d . U . . .
O2 O -0.0316(7) 0.5981(3) 0.4610(2) 0.0233(12) Uani 1 1 d . U . . .
O4 O 0.2895(8) 0.9268(3) 0.4717(3) 0.0269(12) Uani 1 1 d . U . . .
O8 O 0.0267(9) 1.0337(3) 0.4029(3) 0.0285(13) Uani 1 1 d . U . . .
O3 O 0.5402(8) 0.9068(3) 0.5525(3) 0.0301(13) Uani 1 1 d . U . . .
C11 C 0.6184(10) 0.4936(4) 0.6118(4) 0.0196(14) Uani 1 1 d . U . . .
C12 C 0.6909(11) 0.4938(4) 0.6865(3) 0.0198(15) Uani 1 1 d . U . . .
C1 C 0.1145(10) 0.6121(4) 0.5041(4) 0.0210(14) Uani 1 1 d . U . A 1
C20 C -0.1916(12) 0.9885(4) 0.3134(4) 0.0234(16) Uani 1 1 d . U . . .
C19 C -0.1216(12) 0.9902(4) 0.3886(4) 0.0258(16) Uani 1 1 d . U . . .
C4 C -0.0027(12) 0.7316(4) 0.5199(5) 0.0359(19) Uani 1 1 d . U . . .
H4A H -0.0703 0.7220 0.5631 0.043 Uiso 1 1 d R . . . .
H4B H -0.1088 0.7225 0.4842 0.043 Uiso 1 1 d R . . . .
C10 C 0.3861(12) 0.8881(4) 0.5141(4) 0.0266(16) Uani 1 1 d . U . . .
C9 C 0.3070(12) 0.8148(4) 0.5167(4) 0.0258(15) Uani 1 1 d . U . . .
C2 C 0.1920(11) 0.6862(4) 0.5101(4) 0.0285(16) Uani 1 1 d . U . . .
C7 C 0.0659(13) 0.8077(4) 0.5171(5) 0.040(2) Uani 1 1 d . U . . .
H7A H 0.0071 0.8286 0.4762 0.048 Uiso 1 1 d R . . . .
H7B H 0.0067 0.8317 0.5559 0.048 Uiso 1 1 d R . . . .
C5 C 0.3534(16) 0.6980(4) 0.5697(5) 0.050(2) Uani 1 1 d . U . . .
H5A H 0.2874 0.6818 0.6112 0.059 Uiso 1 1 d R . . . .
H5B H 0.4870 0.6725 0.5627 0.059 Uiso 1 1 d R . . . .
C8 C 0.4033(15) 0.7751(4) 0.5777(4) 0.042(2) Uani 1 1 d . U . . .
H8A H 0.5602 0.7814 0.5792 0.050 Uiso 1 1 d R . . . .
H8B H 0.3439 0.7925 0.6197 0.050 Uiso 1 1 d R . . . .
C14 C 0.626(3) 0.4252(8) 0.7209(8) 0.027(3) Uani 0.5 1 d . U P B 3
H14A H 0.6864 0.3873 0.6955 0.032 Uiso 0.5 1 d R . P B 3
H14B H 0.4684 0.4206 0.7209 0.032 Uiso 0.5 1 d R . P B 3
C15 C 0.495(2) 0.5103(10) 0.7308(8) 0.028(3) Uani 0.5 1 d . U P B 1
H15A H 0.3757 0.4801 0.7188 0.034 Uiso 0.5 1 d R . P B 1
H15B H 0.4482 0.5570 0.7237 0.034 Uiso 0.5 1 d R . P B 1
C6 C 0.3933(14) 0.7805(4) 0.4515(5) 0.040(2) Uani 1 1 d . U . . .
H6A H 0.5514 0.7805 0.4523 0.048 Uiso 1 1 d R . . . .
H6B H 0.3446 0.8061 0.4120 0.048 Uiso 1 1 d R . . . .
O5 O 0.4693(7) 0.4526(3) 0.5948(2) 0.0212(11) Uani 1 1 d . U . C 1
C26 C -0.075(2) 0.9842(11) 0.1969(8) 0.031(4) Uani 0.5 1 d . U P D 2
H26A H -0.0080 1.0253 0.1794 0.037 Uiso 0.5 1 d R . P D 2
H26B H -0.0196 0.9459 0.1712 0.037 Uiso 0.5 1 d R . P D 2
C17 C 0.627(3) 0.5474(10) 0.8003(7) 0.028(4) Uani 0.5 1 d . U P B 2
H17A H 0.4978 0.5364 0.8261 0.034 Uiso 0.5 1 d R . P B 2
H17B H 0.6800 0.5920 0.8138 0.034 Uiso 0.5 1 d R . P B 2
C21 C -0.072(3) 0.9291(10) 0.2756(8) 0.036(4) Uani 0.5 1 d . U P E 5
H21A H 0.0847 0.9341 0.2814 0.043 Uiso 0.5 1 d R . P E 5
H21B H -0.1143 0.8854 0.2943 0.043 Uiso 0.5 1 d R . P E 5
C16 C 0.580(3) 0.5517(9) 0.7210(8) 0.030(4) Uani 0.5 1 d . U P B 2
H16A H 0.4240 0.5488 0.7127 0.037 Uiso 0.5 1 d R . P B 2
H16B H 0.6314 0.5947 0.7030 0.037 Uiso 0.5 1 d R . P B 2
C3 C 0.3083(14) 0.7062(4) 0.4465(5) 0.040(2) Uani 1 1 d . U . . .
H3A H 0.2088 0.7021 0.4081 0.048 Uiso 1 1 d R . . . .
H3B H 0.4296 0.6754 0.4392 0.048 Uiso 1 1 d R . . . .
C23 C -0.106(3) 1.0544(8) 0.2756(8) 0.035(3) Uani 0.5 1 d . U P E 4
H23A H -0.1681 1.0948 0.2963 0.041 Uiso 0.5 1 d R . P E 4
H23B H 0.0512 1.0571 0.2797 0.041 Uiso 0.5 1 d R . P E 4
C25 C -0.129(3) 0.9288(11) 0.1986(8) 0.036(4) Uani 0.5 1 d . U P E 5
H25A H -0.1866 0.8849 0.1844 0.044 Uiso 0.5 1 d R . P E 5
H25B H 0.0014 0.9379 0.1725 0.044 Uiso 0.5 1 d R . P E 5
C24 C -0.316(3) 1.0548(10) 0.3009(9) 0.041(4) Uani 0.5 1 d . U P E 4
H24A H -0.2290 1.0945 0.3127 0.049 Uiso 0.5 1 d R . P E 4
H24B H -0.4454 1.0550 0.3290 0.049 Uiso 0.5 1 d R . P E 4
C18 C 0.555(2) 0.4990(10) 0.8073(8) 0.026(3) Uani 0.5 1 d . U P B 1
H18A H 0.5035 0.5367 0.8347 0.031 Uiso 0.5 1 d R . P B 1
H18B H 0.4908 0.4572 0.8244 0.031 Uiso 0.5 1 d R . P B 1
C13 C 0.784(2) 0.4246(8) 0.7046(7) 0.024(3) Uani 0.5 1 d . U P B 3
H13A H 0.9000 0.4125 0.6737 0.029 Uiso 0.5 1 d R . P B 3
H13B H 0.6699 0.3905 0.7003 0.029 Uiso 0.5 1 d R . P B 3
N2S N -0.180(2) 0.7341(8) 0.2538(5) 0.044(4) Uani 0.5 1 d D U P F -1
C21S C -0.277(4) 0.7217(14) 0.3195(8) 0.055(6) Uani 0.5 1 d D U P F -1
H21C H -0.4212 0.7038 0.3133 0.083 Uiso 0.5 1 calc R . P F -1
H21D H -0.1894 0.6894 0.3443 0.083 Uiso 0.5 1 calc R . P F -1
H21E H -0.2838 0.7637 0.3444 0.083 Uiso 0.5 1 calc R . P F -1
C22S C 0.026(3) 0.7598(11) 0.2465(11) 0.059(5) Uani 0.5 1 d . U P F -1
H22S H 0.0663 0.7707 0.2024 0.071 Uiso 0.5 1 calc R . P F -1
O2S O 0.155(3) 0.7695(11) 0.2873(8) 0.089(6) Uani 0.5 1 d . U P F -1
C11S C -0.039(5) 0.7151(15) 0.7477(15) 0.091(8) Uani 0.5 1 d . U P G -1
H11S H -0.0772 0.6755 0.7708 0.109 Uiso 0.5 1 calc R . P G -1
O1S O 0.126(4) 0.7154(14) 0.7235(12) 0.130(8) Uani 0.5 1 d . U P G -1
C12S C -0.150(6) 0.8260(15) 0.7084(18) 0.142(17) Uani 0.5 1 d D U P G -1
H12A H -0.2731 0.8556 0.7145 0.214 Uiso 0.5 1 calc R . P G -1
H12B H -0.0201 0.8487 0.7242 0.214 Uiso 0.5 1 calc R . P G -1
H12C H -0.1356 0.8151 0.6612 0.214 Uiso 0.5 1 calc R . P G -1
C22 C -0.008(2) 0.9760(9) 0.2740(8) 0.025(3) Uani 0.5 1 d . U P D 2
H22A H 0.0438 0.9299 0.2822 0.030 Uiso 0.5 1 d R . P D 2
H22B H 0.1077 1.0077 0.2858 0.030 Uiso 0.5 1 d R . P D 2
C13S C -0.381(5) 0.7599(16) 0.7874(17) 0.099(11) Uani 0.5 1 d D U P G -1
H13C H -0.4650 0.8005 0.7801 0.149 Uiso 0.5 1 calc R . P G -1
H13D H -0.4648 0.7208 0.7738 0.149 Uiso 0.5 1 calc R . P G -1
H13E H -0.3431 0.7561 0.8347 0.149 Uiso 0.5 1 calc R . P G -1
C23S C -0.325(4) 0.7176(16) 0.1977(11) 0.073(8) Uani 0.5 1 d D U P F -1
H23C H -0.4597 0.7004 0.2149 0.110 Uiso 0.5 1 calc R . P F -1
H23D H -0.3519 0.7578 0.1712 0.110 Uiso 0.5 1 calc R . P F -1
H23E H -0.2580 0.6834 0.1697 0.110 Uiso 0.5 1 calc R . P F -1
N1S N -0.182(3) 0.7632(8) 0.7473(10) 0.052(4) Uani 0.5 1 d D U P G -1

loop_
_atom_site_aniso_label
_atom_site_aniso_U_11
_atom_site_aniso_U_22
_atom_site_aniso_U_33
_atom_site_aniso_U_23
_atom_site_aniso_U_13
_atom_site_aniso_U_12
Zn1 0.0219(5) 0.0063(4) 0.0067(4) 0.0015(3) -0.0010(4) -0.0023(3)
Zn2 0.0403(6) 0.0064(5) 0.0172(5) 0.0033(3) -0.0146(5) -0.0065(3)
O6 0.025(2) 0.020(2) 0.004(2) -0.0021(19) 0.0046(17) 0.0002(19)
O1 0.025(2) 0.012(2) 0.029(3) -0.002(2) -0.0011(19) 0.0003(18)
O7 0.037(3) 0.017(3) 0.021(3) 0.001(2) -0.012(2) -0.002(2)
O2 0.028(2) 0.016(3) 0.026(3) 0.006(2) 0.0009(19) -0.007(2)
O4 0.043(3) 0.008(2) 0.029(3) 0.003(2) -0.012(2) -0.008(2)
O8 0.046(3) 0.016(3) 0.024(3) 0.003(2) -0.018(2) -0.004(2)
O3 0.046(3) 0.010(3) 0.034(3) 0.002(2) -0.017(2) -0.011(2)
C11 0.019(3) 0.025(3) 0.014(3) 0.000(3) 0.001(2) 0.001(2)
C12 0.021(3) 0.027(4) 0.012(3) 0.001(3) -0.003(2) 0.000(3)
C1 0.018(3) 0.017(3) 0.028(3) 0.000(3) 0.002(2) -0.003(2)
C20 0.028(3) 0.021(3) 0.021(3) -0.004(3) -0.010(2) -0.001(3)
C19 0.037(4) 0.017(3) 0.023(3) -0.007(3) -0.009(3) 0.002(3)
C4 0.039(4) 0.019(4) 0.050(5) -0.001(3) 0.004(3) -0.006(3)
C10 0.040(3) 0.012(3) 0.028(4) 0.004(3) -0.011(3) -0.007(3)
C9 0.040(3) 0.010(3) 0.027(4) 0.003(3) -0.007(3) -0.004(2)
C2 0.027(3) 0.016(3) 0.042(4) 0.002(3) -0.002(3) -0.006(2)
C7 0.049(4) 0.017(4) 0.053(5) 0.003(4) 0.003(3) -0.007(3)
C5 0.067(5) 0.019(4) 0.061(5) 0.006(4) -0.023(4) -0.010(3)
C8 0.065(5) 0.022(4) 0.038(4) 0.003(3) -0.013(4) -0.010(3)
C14 0.033(6) 0.025(6) 0.021(6) -0.001(5) -0.010(5) -0.007(5)
C15 0.027(6) 0.033(9) 0.023(6) -0.002(5) 0.001(5) 0.008(6)
C6 0.056(5) 0.020(4) 0.045(4) -0.003(3) 0.011(4) -0.012(3)
O5 0.026(2) 0.022(3) 0.016(2) 0.005(2) -0.0065(18) -0.003(2)
C26 0.016(7) 0.049(12) 0.027(6) -0.008(6) -0.001(5) 0.005(7)
C17 0.034(8) 0.035(10) 0.015(6) 0.003(6) 0.003(5) 0.007(8)
C21 0.051(9) 0.035(8) 0.022(6) -0.006(6) -0.010(5) 0.020(8)
C16 0.048(9) 0.032(7) 0.012(6) 0.000(5) -0.002(5) 0.014(7)
C3 0.056(5) 0.019(4) 0.044(4) -0.002(3) 0.010(3) -0.007(3)
C23 0.057(7) 0.020(6) 0.027(7) -0.004(6) -0.015(5) -0.012(5)
C25 0.042(9) 0.049(12) 0.019(6) -0.008(6) -0.007(5) 0.025(9)
C24 0.055(7) 0.035(7) 0.031(8) 0.004(6) -0.016(5) 0.010(6)
C18 0.021(7) 0.036(10) 0.022(6) 0.004(6) -0.003(5) 0.003(7)
C13 0.031(6) 0.029(6) 0.013(6) -0.002(5) -0.013(4) 0.000(5)
N2S 0.059(7) 0.035(8) 0.039(7) 0.007(7) -0.002(7) -0.001(5)
C21S 0.055(10) 0.062(15) 0.049(8) 0.018(8) 0.001(7) 0.011(10)
C22S 0.064(8) 0.060(13) 0.054(9) -0.003(9) 0.002(6) -0.013(7)
O2S 0.077(8) 0.108(15) 0.082(10) -0.028(10) -0.013(7) -0.006(8)
C11S 0.115(13) 0.066(11) 0.091(19) 0.010(13) 0.023(12) 0.017(10)
O1S 0.119(12) 0.147(19) 0.124(17) -0.015(15) 0.035(11) 0.011(11)
C12S 0.16(2) 0.081(13) 0.19(3) 0.07(2) 0.10(2) 0.041(15)
C22 0.024(6) 0.024(9) 0.027(6) -0.008(5) -0.008(4) 0.001(5)
C13S 0.122(14) 0.070(17) 0.11(2) 0.020(17) 0.039(16) 0.007(13)
C23S 0.082(12) 0.08(2) 0.056(10) 0.013(11) -0.016(10) -0.030(14)
N1S 0.087(12) 0.037(7) 0.032(8) -0.009(8) -0.003(10) -0.014(6)

loop_
_atom_type_symbol
_atom_type_description
_atom_type_scat_dispersion_real
_atom_type_scat_dispersion_imag
_atom_type_scat_source
C C 0.0033 0.0016 'International Tables Vol C Tables 4.2.6.8 and 6.1.1.4'
H H 0.0000 0.0000 'International Tables Vol C Tables 4.2.6.8 and 6.1.1.4'
N N 0.0061 0.0033 'International Tables Vol C Tables 4.2.6.8 and 6.1.1.4'
O O 0.0106 0.0060 'International Tables Vol C Tables 4.2.6.8 and 6.1.1.4'
Zn Zn 0.2839 1.4301 'International Tables Vol C Tables 4.2.6.8 and 6.1.1.4'

loop_
_geom_angle_atom_site_label_1
_geom_angle_atom_site_label_2
_geom_angle_atom_site_label_3
_geom_angle
_geom_angle_site_symmetry_1
_geom_angle_site_symmetry_3
O6 Zn1 O1 105.4(2) 3_666 .
O6 Zn1 O2 99.9(2) 3_666 3_566
O6 Zn1 O5 126.1(2) 3_666 .
O1 Zn1 O5 99.3(2) . .
O2 Zn1 O1 125.3(2) 3_566 .
O2 Zn1 O5 103.5(2) 3_566 .
O7 Zn2 O4 105.4(2) 3_576 .
O8 Zn2 O7 127.1(2) . 3_576
O8 Zn2 O4 99.1(2) . .
O3 Zn2 O7 100.2(2) 3_676 3_576
O3 Zn2 O4 125.7(2) 3_676 .
O3 Zn2 O8 102.3(2) 3_676 .
C11 O6 Zn1 127.7(5) . 3_666
C1 O1 Zn1 127.5(5) . .
C19 O7 Zn2 123.0(5) . 3_576
C1 O2 Zn1 123.2(5) . 3_566
C10 O4 Zn2 129.5(5) . .
C19 O8 Zn2 126.3(5) . .
C10 O3 Zn2 122.7(5) . 3_676
O6 C11 C12 117.3(6) . .
O5 C11 O6 125.3(7) . .
O5 C11 C12 117.4(6) . .
C11 C12 C14 110.0(8) . .
C11 C12 C17 111.3(8) . 2_656
C11 C12 C18 110.7(8) . 2_656
C15 C12 C11 109.1(7) . .
C15 C12 C18 136.9(10) . 2_656
C16 C12 C11 108.1(8) . .
C16 C12 C17 75.0(10) . 2_656
C13 C12 C11 109.2(8) . .
O1 C1 C2 116.5(6) . .
O2 C1 O1 125.1(7) . .
O2 C1 C2 118.4(6) . .
C19 C20 C21 110.2(8) . .
C19 C20 C23 110.2(8) . .
C19 C20 C25 109.8(8) . 2_455
C26 C20 C19 113.7(9) 2_455 .
C21 C20 C25 73.6(11) . 2_455
C24 C20 C19 105.7(8) . .
C24 C20 C23 52.9(10) . .
C22 C20 C19 108.7(8) . .
C22 C20 C26 135.6(11) . 2_455
O7 C19 O8 125.8(7) . .
O7 C19 C20 119.4(6) . .
O8 C19 C20 114.8(7) . .
H4A C4 H4B 108.1 . .
C2 C4 H4A 110.2 . .
C2 C4 H4B 109.0 . .
C2 C4 C7 110.4(6) . .
C7 C4 H4A 109.6 . .
C7 C4 H4B 109.5 . .
O4 C10 C9 116.1(6) . .
O3 C10 O4 124.3(7) . .
O3 C10 C9 119.6(7) . .
C10 C9 C8 112.5(6) . .
C10 C9 C6 105.8(6) . .
C7 C9 C10 114.1(7) . .
C7 C9 C8 108.8(7) . .
C7 C9 C6 108.2(6) . .
C8 C9 C6 107.2(7) . .
C1 C2 C5 113.3(6) . .
C4 C2 C1 109.0(6) . .
C4 C2 C5 108.6(7) . .
C3 C2 C1 109.5(7) . .
C3 C2 C4 109.7(7) . .
C3 C2 C5 106.8(7) . .
C4 C7 H7A 109.7 . .
C4 C7 H7B 109.5 . .
C9 C7 C4 111.2(7) . .
C9 C7 H7A 108.5 . .
C9 C7 H7B 109.8 . .
H7A C7 H7B 108.1 . .
C2 C5 H5A 108.8 . .
C2 C5 H5B 110.6 . .
C2 C5 C8 110.3(7) . .
H5A C5 H5B 108.1 . .
C8 C5 H5A 108.4 . .
C8 C5 H5B 110.5 . .
C9 C8 C5 109.8(7) . .
C9 C8 H8A 109.4 . .
C9 C8 H8B 110.1 . .
C5 C8 H8A 108.8 . .
C5 C8 H8B 110.7 . .
H8A C8 H8B 108.1 . .
C12 C14 H14A 109.5 . .
C12 C14 H14B 109.9 . .
C12 C14 C13 109.0(11) . 2_656
C12 C14 H13B 113.9 . .
H14A C14 H14B 108.4 . .
H14B C14 H13B 104.5 . .
C13 C14 H14A 110.1 2_656 .
C13 C14 H14B 110.0 2_656 .
C13 C14 H13B 109.6 2_656 .
C12 C15 H15A 109.3 . .
C12 C15 H15B 110.7 . .
C12 C15 C18 110.0(11) . .
H15A C15 H15B 108.4 . .
C18 C15 H15A 108.5 . .
C18 C15 H15B 109.8 . .
C9 C6 H6A 109.7 . .
C9 C6 H6B 109.6 . .
C9 C6 C3 110.1(7) . .
H6A C6 H6B 108.3 . .
C3 C6 H6A 109.7 . .
C3 C6 H6B 109.5 . .
C11 O5 Zn1 123.7(5) . .
C20 C26 H26A 109.0 2_455 .
C20 C26 H26B 108.9 2_455 .
C20 C26 C22 112.9(12) 2_455 .
H26A C26 H26B 107.7 . .
C22 C26 H26A 108.6 . .
C22 C26 H26B 109.4 . .
C12 C17 H17A 110.6 2_656 .
C12 C17 H17B 109.0 2_656 .
C12 C17 C16 108.9(11) 2_656 .
C12 C17 C16 51.0(8) 2_656 2_656
H17A C17 H17B 109.3 . .
C16 C17 H17A 112.7 . .
C16 C17 H17A 158.2 2_656 .
C16 C17 H17B 72.4 2_656 .
C16 C17 H17B 106.2 . .
C16 C17 C16 86.7(11) . 2_656
C20 C21 H21A 109.7 . .
C20 C21 H21B 110.2 . .
H21A C21 H21B 108.2 . .
C25 C21 C20 111.4(12) . .
C25 C21 H21A 109.2 . .
C25 C21 H21B 108.0 . .
C12 C16 C17 109.2(12) . .
C12 C16 H16A 109.5 . .
C12 C16 H16B 110.0 . .
C17 C16 H16A 109.5 . .
C17 C16 H16B 110.4 . .
H16A C16 H16B 108.2 . .
C2 C3 C6 110.8(7) . .
C2 C3 H3A 109.1 . .
C2 C3 H3B 109.4 . .
C6 C3 H3A 109.7 . .
C6 C3 H3B 109.7 . .
H3A C3 H3B 108.1 . .
C20 C23 H23A 109.7 . .
C20 C23 H23B 109.8 . .
C20 C23 H24A 91.9 . .
H23A C23 H23B 108.2 . .
H23B C23 H24A 119.7 . .
C24 C23 C20 110.9(12) 2_455 .
C24 C23 H23A 106.4 2_455 .
C24 C23 H23B 111.7 2_455 .
C24 C23 H24A 111.1 2_455 .
C20 C25 C21 51.9(8) 2_455 2_455
C20 C25 H25A 110.5 2_455 .
C20 C25 H25B 110.5 2_455 .
C21 C25 C20 106.6(12) . 2_455
C21 C25 C21 87.0(12) . 2_455
C21 C25 H25A 74.3 2_455 .
C21 C25 H25A 111.4 . .
C21 C25 H25B 159.7 2_455 .
C21 C25 H25B 109.8 . .
H25A C25 H25B 108.1 . .
C20 C24 C23 107.1(13) . 2_455
C20 C24 H23A 100.9 . .
C20 C24 H24A 111.6 . .
C20 C24 H24B 108.7 . .
C23 C24 H23A 98.7 2_455 .
C23 C24 H24A 113.1 2_455 .
C23 C24 H24B 107.8 2_455 .
H23A C24 H24A 23.3 . .
H23A C24 H24B 131.5 . .
H24A C24 H24B 108.3 . .
C12 C18 C15 107.9(11) 2_656 .
C12 C18 H18A 109.7 2_656 .
C12 C18 H18B 109.1 2_656 .
C15 C18 H18A 110.6 . .
C15 C18 H18B 111.1 . .
H18A C18 H18B 108.3 . .
C12 C13 C14 110.1(11) . 2_656
C12 C13 H14A 113.8 . .
C12 C13 H13A 110.3 . .
C12 C13 H13B 109.0 . .
C14 C13 H14A 113.3 2_656 .
C14 C13 H13A 109.7 2_656 .
C14 C13 H13B 109.6 2_656 .
H14A C13 H13A 99.1 . .
H13A C13 H13B 108.1 . .
C22S N2S C21S 122.8(16) . .
C22S N2S C23S 124.2(17) . .
C23S N2S C21S 113.0(14) . .
N2S C21S H21C 109.5 . .
N2S C21S H21D 109.5 . .
N2S C21S H21E 109.5 . .
H21C C21S H21D 109.5 . .
H21C C21S H21E 109.5 . .
H21D C21S H21E 109.5 . .
N2S C22S H22S 115.8 . .
O2S C22S N2S 128(2) . .
O2S C22S H22S 115.8 . .
O1S C11S H11S 116.3 . .
O1S C11S N1S 127(3) . .
N1S C11S H11S 116.3 . .
H12A C12S H12B 109.5 . .
H12A C12S H12C 109.5 . .
H12B C12S H12C 109.5 . .
N1S C12S H12A 109.5 . .
N1S C12S H12B 109.5 . .
N1S C12S H12C 109.5 . .
C20 C22 C26 108.2(11) . .
C20 C22 H22A 109.7 . .
C20 C22 H22B 110.4 . .
C26 C22 H22A 109.7 . .
C26 C22 H22B 110.4 . .
H22A C22 H22B 108.5 . .
H13C C13S H13D 109.5 . .
H13C C13S H13E 109.5 . .
H13D C13S H13E 109.5 . .
N1S C13S H13C 109.5 . .
N1S C13S H13D 109.5 . .
N1S C13S H13E 109.5 . .
N2S C23S H23C 109.5 . .
N2S C23S H23D 109.5 . .
N2S C23S H23E 109.5 . .
H23C C23S H23D 109.5 . .
H23C C23S H23E 109.5 . .
H23D C23S H23E 109.5 . .
C11S N1S C12S 122(2) . .
C11S N1S C13S 122(2) . .
C13S N1S C12S 116(2) . .

loop_
_geom_bond_atom_site_label_1
_geom_bond_atom_site_label_2
_geom_bond_distance
_geom_bond_site_symmetry_2
Zn1 O6 1.943(5) 3_666
Zn1 O1 1.944(5) .
Zn1 O2 1.943(5) 3_566
Zn1 O5 1.948(5) .
Zn2 O7 1.946(5) 3_576
Zn2 O4 1.950(5) .
Zn2 O8 1.945(5) .
Zn2 O3 1.937(5) 3_676
O6 Zn1 1.943(5) 3_666
O6 C11 1.275(9) .
O1 C1 1.264(9) .
O7 Zn2 1.946(5) 3_576
O7 C19 1.259(10) .
O2 Zn1 1.944(5) 3_566
O2 C1 1.259(8) .
O4 C10 1.270(9) .
O8 C19 1.277(9) .
O3 Zn2 1.938(5) 3_676
O3 C10 1.258(8) .
C11 C12 1.533(9) .
C11 O5 1.261(9) .
C12 C14 1.558(17) .
C12 C15 1.524(16) .
C12 C17 1.553(17) 2_656
C12 C16 1.491(17) .
C12 C18 1.563(16) 2_656
C12 C13 1.512(17) .
C1 C2 1.532(10) .
C20 C19 1.538(10) .
C20 C26 1.445(17) 2_455
C20 C21 1.568(18) .
C20 C23 1.582(18) .
C20 C25 1.623(17) 2_455
C20 C24 1.527(18) .
C20 C22 1.395(17) .
C4 H4A 0.9700 .
C4 H4B 0.9700 .
C4 C2 1.503(10) .
C4 C7 1.550(11) .
C10 C9 1.517(10) .
C9 C7 1.485(11) .
C9 C8 1.544(10) .
C9 C6 1.547(11) .
C2 C5 1.545(11) .
C2 C3 1.500(11) .
C7 H7A 0.9700 .
C7 H7B 0.9703 .
C5 H5A 0.9700 .
C5 H5B 0.9699 .
C5 C8 1.550(11) .
C8 H8A 0.9700 .
C8 H8B 0.9701 .
C14 H14A 0.9702 .
C14 H14B 0.9700 .
C14 C13 1.563(18) 2_656
C14 H13B 0.8371 .
C15 H15A 0.9701 .
C15 H15B 0.9699 .
C15 C18 1.57(2) .
C6 H6A 0.9698 .
C6 H6B 0.9706 .
C6 C3 1.549(11) .
C26 C20 1.445(17) 2_455
C26 H26A 0.9699 .
C26 H26B 0.9700 .
C26 C22 1.58(2) .
C17 C12 1.553(17) 2_656
C17 H17A 0.9696 .
C17 H17B 0.9698 .
C17 C16 1.59(2) .
C17 C16 1.85(2) 2_656
C21 H21A 0.9700 .
C21 H21B 0.9701 .
C21 C25 1.55(2) .
C16 H16A 0.9699 .
C16 H16B 0.9700 .
C3 H3A 0.9700 .
C3 H3B 0.9699 .
C23 H23A 0.9702 .
C23 H23B 0.9702 .
C23 C24 1.58(2) 2_455
C25 C20 1.623(17) 2_455
C25 C21 1.91(3) 2_455
C25 H25A 0.9697 .
C25 H25B 0.9703 .
C24 C23 1.58(2) 2_455
C24 H23A 1.2047 .
C24 H24A 0.9698 .
C24 H24B 0.9698 .
C18 C12 1.563(16) 2_656
C18 H18A 0.9694 .
C18 H18B 0.9700 .
C13 C14 1.563(18) 2_656
C13 H14A 0.9595 .
C13 H13A 0.9700 .
C13 H13B 0.9703 .
N2S C21S 1.451(17) .
N2S C22S 1.37(2) .
N2S C23S 1.447(18) .
C21S H21C 0.9600 .
C21S H21D 0.9600 .
C21S H21E 0.9600 .
C22S H22S 0.9300 .
C22S O2S 1.14(2) .
C11S H11S 0.9300 .
C11S O1S 1.12(3) .
C11S N1S 1.28(3) .
C12S H12A 0.9600 .
C12S H12B 0.9600 .
C12S H12C 0.9600 .
C12S N1S 1.46(2) .
C22 H22A 0.9702 .
C22 H22B 0.9699 .
C13S H13C 0.9600 .
C13S H13D 0.9600 .
C13S H13E 0.9600 .
C13S N1S 1.46(2) .
C23S H23C 0.9600 .
C23S H23D 0.9600 .
C23S H23E 0.9600 .

loop_
_geom_torsion_atom_site_label_1
_geom_torsion_atom_site_label_2
_geom_torsion_atom_site_label_3
_geom_torsion_atom_site_label_4
_geom_torsion
_geom_torsion_site_symmetry_1
_geom_torsion_site_symmetry_4
Zn1 O6 C11 C12 153.8(5) 3_666 .
Zn1 O6 C11 O5 -27.6(10) 3_666 .
Zn1 O1 C1 O2 25.8(10) . .
Zn1 O1 C1 C2 -151.9(5) . .
Zn1 O2 C1 O1 35.7(10) 3_566 .
Zn1 O2 C1 C2 -146.7(5) 3_566 .
Zn2 O7 C19 O8 26.3(11) 3_576 .
Zn2 O7 C19 C20 -151.1(5) 3_576 .
Zn2 O4 C10 O3 -28.1(12) . .
Zn2 O4 C10 C9 152.6(5) . .
Zn2 O8 C19 O7 33.2(11) . .
Zn2 O8 C19 C20 -149.3(5) . .
Zn2 O3 C10 O4 -33.2(11) 3_676 .
Zn2 O3 C10 C9 146.2(6) 3_676 .
O6 C11 C12 C14 -160.3(9) . .
O6 C11 C12 C15 120.0(10) . .
O6 C11 C12 C17 -0.6(11) . 2_656
O6 C11 C12 C16 79.9(10) . .
O6 C11 C12 C18 -43.1(12) . 2_656
O6 C11 C12 C13 -118.9(9) . .
O6 C11 O5 Zn1 -32.8(10) . .
O1 C1 C2 C4 -129.1(7) . .
O1 C1 C2 C5 -8.2(10) . .
O1 C1 C2 C3 110.9(8) . .
O2 C1 C2 C4 53.0(9) . .
O2 C1 C2 C5 173.9(7) . .
O2 C1 C2 C3 -67.0(8) . .
O4 C10 C9 C7 -45.3(10) . .
O4 C10 C9 C8 -169.8(7) . .
O4 C10 C9 C6 73.5(9) . .
O3 C10 C9 C7 135.3(8) . .
O3 C10 C9 C8 10.9(11) . .
O3 C10 C9 C6 -105.8(8) . .
C11 C12 C14 C13 176.0(10) . 2_656
C11 C12 C15 C18 170.6(12) . .
C11 C12 C16 C17 172.6(12) . .
C11 C12 C13 C14 176.0(10) . 2_656
C12 C11 O5 Zn1 145.8(5) . .
C12 C15 C18 C12 15.0(18) . 2_656
C12 C17 C16 C12 11.4(19) 2_656 .
C1 C2 C5 C8 -173.4(7) . .
C1 C2 C3 C6 -178.8(7) . .
C20 C26 C22 C20 -11.6(19) 2_455 .
C20 C21 C25 C20 -4(2) . 2_455
C20 C21 C25 C21 -52.4(19) . 2_455
C19 C20 C21 C25 -176.7(13) . .
C19 C20 C23 C24 -178.0(12) . 2_455
C19 C20 C24 C23 -179.2(12) . 2_455
C19 C20 C22 C26 -172.5(11) . .
C4 C2 C5 C8 -52.2(10) . .
C4 C2 C3 C6 61.7(9) . .
C10 C9 C7 C4 -179.9(7) . .
C10 C9 C8 C5 -169.0(8) . .
C10 C9 C6 C3 -176.2(7) . .
C9 C6 C3 C2 -7.3(10) . .
C2 C4 C7 C9 -9.0(11) . .
C2 C5 C8 C9 -9.3(11) . .
C7 C4 C2 C1 -172.9(7) . .
C7 C4 C2 C5 63.2(9) . .
C7 C4 C2 C3 -53.1(9) . .
C7 C9 C8 C5 63.7(10) . .
C7 C9 C6 C3 -53.6(9) . .
C5 C2 C3 C6 -55.7(9) . .
C8 C9 C7 C4 -53.4(10) . .
C8 C9 C6 C3 63.6(9) . .
C14 C12 C13 C14 -85.7(15) . 2_656
C6 C9 C7 C4 62.7(9) . .
C6 C9 C8 C5 -53.2(9) . .
O5 C11 C12 C15 -58.7(11) . .
O5 C11 C12 C18 138.1(10) . 2_656
C26 C20 C19 O7 41.2(13) 2_455 .
C26 C20 C19 O8 -136.5(11) 2_455 .
C26 C20 C22 C26 25.1(18) 2_455 .
C17 C12 C16 C17 -79.4(13) 2_656 .
C21 C20 C19 O7 -84.3(11) . .
C21 C20 C19 O8 98.1(11) . .
C16 C17 C16 C12 58.0(18) 2_656 .
C3 C2 C5 C8 66.0(10) . .
C23 C20 C19 O7 162.9(10) . .
C23 C20 C19 O8 -14.8(11) . .
C23 C20 C24 C23 77.1(15) . 2_455
C25 C20 C19 O7 -5.1(12) 2_455 .
C25 C20 C19 O8 177.3(10) 2_455 .
C25 C20 C21 C25 77.8(14) 2_455 .
C24 C20 C19 O7 107.2(11) . .
C24 C20 C19 O8 -70.5(11) . .
C24 C20 C23 C24 -83.2(15) . 2_455
C18 C12 C15 C18 -32.8(19) 2_656 .
C13 C12 C14 C13 79.9(15) . 2_656
C21S N2S C22S O2S 7(4) . .
O1S C11S N1S C12S 5(5) . .
O1S C11S N1S C13S -173(4) . .
C22 C20 C19 O7 -125.5(10) . .
C22 C20 C19 O8 56.8(11) . .
C23S N2S C22S O2S -174(3) . .

loop_
_twin_individual_id
_twin_individual_mass_fraction_refined
1 0.866(3)
2 0.134(3)
